data_4319438
loop_
_publ_author_name
'Manawadevi Y. Udugala-Ganehenege'
'Mary Jane Heeg'
'Lew M. Hryhorczuk'
'Lowell E. Wenger'
'John F. Endicott'

_publ_section_title
;
 Electron/Atom Transfer in Halo-Bridged Homobimetallic Complexes.
 Structure and Donor-Acceptor Properties of Face-to-Face Dicopper
 Complexes with Teraazamacrocyclic Ligands
;
_journal_name_full 'Inorganic Chemistry'
_journal_page_first 1614
_journal_page_last 1625
_journal_paper_doi 10.1021/ic000726w
_journal_volume 40
_journal_year 2001
_chemical_formula_sum 'C32 H54 Br Cu2 F18 N8 P3'
_chemical_formula_weight 1192.73
_chemical_name_systematic
;
 ?
;
_space_group_IT_number 96
_symmetry_cell_setting tetragonal
_symmetry_space_group_name_Hall 'P 4nw 2abw'
_symmetry_space_group_name_H-M 'P 43 21 2'
_atom_sites_solution_hydrogens geom
_atom_sites_solution_primary direct
_atom_sites_solution_secondary difmap
_audit_creation_method SHELXL
_cell_angle_alpha 90.00
_cell_angle_beta 90.00
_cell_angle_gamma 90.00
_cell_formula_units_Z 4
_cell_length_a 12.6584(5)
_cell_length_b 12.6584(5)
_cell_length_c 28.6483(14)
_cell_measurement_reflns_used 7434
_cell_measurement_temperature 295(2)
_cell_volume 4590.5(3)
_computing_cell_refinement 'Bruker SAINT'
_computing_data_collection 'Bruker SMART'
_computing_data_reduction 'Bruker SAINT'
_computing_molecular_graphics SHELXTL-Plus
_computing_publication_material SHELXL-93
_computing_structure_refinement 'SHELXL-93 (Sheldrick, 1993)'
_computing_structure_solution 'SHELXS-86 (Sheldrick, 1990)'
_diffrn_ambient_temperature 295(2)
_diffrn_measurement_device 'Bruker P4/CCD'
_diffrn_measurement_method 'SMART CCD'
_diffrn_radiation_monochromator graphite
_diffrn_radiation_source 'fine-focus sealed tube'
_diffrn_radiation_type MoK\a
_diffrn_radiation_wavelength 0.71073
_diffrn_reflns_av_R_equivalents 0.062
_diffrn_reflns_av_sigmaI/netI 0.0621
_diffrn_reflns_limit_h_max 11
_diffrn_reflns_limit_h_min -11
_diffrn_reflns_limit_k_max 16
_diffrn_reflns_limit_k_min 0
_diffrn_reflns_limit_l_max 38
_diffrn_reflns_limit_l_min 0
_diffrn_reflns_number 31150
_diffrn_reflns_theta_max 28.29
_diffrn_reflns_theta_min 1.76
_exptl_absorpt_coefficient_mu 2.011
_exptl_absorpt_correction_type multi-scan
_exptl_crystal_colour dark
_exptl_crystal_density_diffrn 1.726
_exptl_crystal_description octahedrons
_exptl_crystal_F_000 2408
_exptl_crystal_size_max 0.20
_exptl_crystal_size_mid 0.20
_exptl_crystal_size_min 0.20
_refine_diff_density_max 0.506
_refine_diff_density_min -0.278
_refine_diff_density_rms 0.072
_refine_ls_abs_structure_details 'Flack H D (1983), Acta Cryst. A39, 876-881'
_refine_ls_abs_structure_Flack 0.02(2)
_refine_ls_extinction_coef 0.0000(3)
_refine_ls_extinction_expression Fc^*^=kFc[1+0.001xFc^2^\l^3^/sin(2\q)]^-1/4^
_refine_ls_extinction_method SHELXL
_refine_ls_goodness_of_fit_all 1.025
_refine_ls_goodness_of_fit_obs 1.140
_refine_ls_matrix_type full
_refine_ls_number_parameters 301
_refine_ls_number_reflns 5506
_refine_ls_number_restraints 0
_refine_ls_restrained_S_all 1.025
_refine_ls_restrained_S_obs 1.140
_refine_ls_R_factor_all 0.1303
_refine_ls_R_factor_obs 0.0711
_refine_ls_shift/esd_max -3.083
_refine_ls_shift/esd_mean 0.021
_refine_ls_structure_factor_coef Fsqd
_refine_ls_weighting_details 'w=1/[\s^2^(Fo^2^)+(0.0783P)^2^+4.2715P] where P=(Fo^2^+2Fc^2^)/3'
_refine_ls_weighting_scheme calc
_refine_ls_wR_factor_all 0.1713
_refine_ls_wR_factor_obs 0.1469
_reflns_number_observed 3356
_reflns_number_total 5506
_reflns_observed_criterion >2sigma(I)
_cod_data_source_file ic000726w_1.cif
_cod_data_source_block rert
_cod_depositor_comments
;
The following automatic conversions were performed:

'_exptl_absorpt_correction_type' value 'Multi-scan' changed to
'multi-scan' according to the built-in table from CIF Core dictionary
named 'cif_core.dic' version 2.4.1 from 2010-06-29.

Automatic conversion script
Id: cif_fix_values 1646 2011-03-28 12:23:43Z adriana 

The following automatic conversions were performed:

'_refine_ls_weighting_scheme' value 'calc
w=1/[\s^2^(Fo^2^)+(0.0783P)^2^+4.2715P] where P=(Fo^2^+2Fc^2^)/3' was
changed to 'calc'. New tag '_refine_ls_weighting_details' was
created. The value of the new tag was set to
'w=1/[\s^2^(Fo^2^)+(0.0783P)^2^+4.2715P] where P=(Fo^2^+2Fc^2^)/3'.

Automatic conversion script
Id: cif_fix_values 3143 2015-03-26 13:38:13Z robertas 
;
_cod_database_code 4319438

loop_
_symmetry_equiv_pos_as_xyz
'x, y, z'
'-x, -y, z+1/2'
'-y+1/2, x+1/2, z+3/4'
'y+1/2, -x+1/2, z+1/4'
'-x+1/2, y+1/2, -z+3/4'
'x+1/2, -y+1/2, -z+1/4'
'y, x, -z'
'-y, -x, -z+1/2'

loop_
_atom_site_aniso_label
_atom_site_aniso_U_11
_atom_site_aniso_U_22
_atom_site_aniso_U_33
_atom_site_aniso_U_23
_atom_site_aniso_U_13
_atom_site_aniso_U_12
Cu1 0.0666(6) 0.0511(5) 0.0454(4) 0.0010(4) -0.0042(4) 0.0067(4)
Br1 0.0772(5) 0.0772(5) 0.0624(5) 0.0221(4) -0.0221(4) 0.0012(5)
N1 0.078(5) 0.052(4) 0.043(3) -0.001(2) -0.011(3) 0.018(3)
N2 0.061(4) 0.058(4) 0.039(2) -0.001(2) 0.004(3) 0.013(3)
N3 0.074(5) 0.077(5) 0.054(3) 0.017(3) 0.006(3) 0.010(3)
N4 0.090(5) 0.065(4) 0.049(3) 0.000(3) -0.019(3) 0.004(3)
C1 0.062(5) 0.064(5) 0.052(4) -0.004(3) -0.006(3) 0.014(4)
C2 0.074(5) 0.091(6) 0.087(5) -0.025(5) 0.001(5) 0.025(5)
C3 0.056(4) 0.056(4) 0.048(3) -0.003(3) -0.008(3) 0.019(3)
C4 0.063(5) 0.054(4) 0.039(3) 0.001(3) -0.007(3) 0.017(4)
C5 0.083(6) 0.062(5) 0.050(3) -0.011(3) -0.005(4) 0.001(4)
C6 0.111(7) 0.062(5) 0.044(3) -0.011(3) 0.017(4) 0.019(5)
C7 0.075(6) 0.079(6) 0.065(4) -0.005(4) 0.017(4) 0.010(4)
C8 0.077(7) 0.116(9) 0.084(5) 0.025(6) 0.018(5) -0.003(5)
C9 0.107(8) 0.080(7) 0.095(6) 0.032(5) -0.005(6) -0.022(6)
C10 0.098(7) 0.080(6) 0.080(6) 0.002(5) -0.020(5) -0.004(5)
C11 0.124(8) 0.053(5) 0.068(4) -0.004(4) -0.024(5) 0.008(5)
C12 0.113(8) 0.050(5) 0.063(4) -0.004(4) -0.006(5) 0.025(5)
C13 0.065(4) 0.065(4) 0.037(3) -0.001(3) -0.004(3) 0.007(3)
C14 0.065(4) 0.070(4) 0.036(3) -0.001(3) -0.006(3) 0.003(3)
C15 0.069(5) 0.082(5) 0.057(4) 0.013(4) 0.001(4) 0.007(4)
C16 0.084(6) 0.115(7) 0.061(4) 0.007(6) 0.009(5) -0.038(5)
P1 0.0653(11) 0.0653(11) 0.093(2) -0.0041(14) 0.0041(14) -0.0046(14)
F1 0.110(6) 0.202(8) 0.243(9) 0.046(7) 0.052(6) -0.033(5)
F2 0.216(10) 0.232(10) 0.163(7) 0.092(7) -0.068(7) -0.076(8)
F3 0.212(9) 0.106(6) 0.356(14) -0.097(7) -0.063(10) 0.004(6)
P2 0.0791(15) 0.0704(14) 0.0713(11) -0.0054(10) -0.0225(12) 0.0003(12)
F4 0.097(4) 0.134(5) 0.137(5) 0.047(4) -0.022(4) -0.034(4)
F5 0.084(4) 0.108(5) 0.202(6) -0.003(5) -0.035(4) -0.018(4)
F6 0.194(8) 0.232(10) 0.196(7) 0.143(7) -0.121(6) -0.103(7)
F7 0.094(4) 0.243(9) 0.079(3) 0.044(4) -0.010(3) -0.025(5)
F8 0.123(6) 0.191(9) 0.386(15) -0.202(10) -0.062(8) 0.051(6)
F9 0.171(7) 0.173(7) 0.157(6) -0.087(6) 0.012(5) 0.001(6)

loop_
_atom_site_label
_atom_site_type_symbol
_atom_site_fract_x
_atom_site_fract_y
_atom_site_fract_z
_atom_site_U_iso_or_equiv
_atom_site_thermal_displace_type
_atom_site_occupancy
_atom_site_calc_flag
_atom_site_refinement_flags
_atom_site_disorder_group
Cu1 Cu 0.09504(7) 0.90614(7) 0.07212(2) 0.0544(2) Uani 1 d . .
Br1 Br -0.01820(6) 0.98180(6) 0.0000 0.0722(3) Uani 1 d S .
N1 N 0.2242(5) 0.8662(5) 0.0369(2) 0.058(2) Uani 1 d . .
N2 N 0.1563(5) 1.0420(5) 0.0934(2) 0.0529(14) Uani 1 d . .
N3 N -0.0137(6) 0.9331(6) 0.1217(2) 0.068(2) Uani 1 d . .
N4 N 0.0539(6) 0.7532(5) 0.0643(2) 0.068(2) Uani 1 d . .
C1 C 0.3035(6) 0.9219(6) 0.0293(2) 0.059(2) Uani 1 d . .
C2 C 0.4021(6) 0.8846(7) 0.0042(3) 0.084(2) Uani 1 d . .
H2A H 0.4634(7) 0.9117(42) 0.0199(13) 0.126 Uiso 1 calc R .
H2B H 0.4012(25) 0.9098(42) -0.0274(7) 0.126 Uiso 1 calc R .
H2C H 0.4042(26) 0.8088(7) 0.0043(19) 0.126 Uiso 1 calc R .
C3 C 0.3060(6) 1.0403(5) 0.0405(2) 0.053(2) Uani 1 d . .
H3 H 0.3801(6) 1.0590(5) 0.0460(2) 0.064 Uiso 1 calc R .
C4 C 0.2449(6) 1.0789(6) 0.0822(2) 0.052(2) Uani 1 d . .
C5 C 0.2956(7) 1.1704(6) 0.1068(2) 0.065(2) Uani 1 d . .
H5A H 0.2563(25) 1.2337(10) 0.1005(15) 0.098 Uiso 1 calc R .
H5B H 0.3668(15) 1.1787(27) 0.0960(14) 0.098 Uiso 1 calc R .
H5C H 0.2960(39) 1.1574(20) 0.1399(3) 0.098 Uiso 1 calc R .
C6 C 0.0937(7) 1.0889(6) 0.1315(2) 0.072(2) Uani 1 d . .
H6A H 0.0951(7) 1.1654(6) 0.1294(2) 0.087 Uiso 1 calc R .
H6B H 0.1225(7) 1.0683(6) 0.1615(2) 0.087 Uiso 1 calc R .
C7 C -0.0182(7) 1.0487(6) 0.1264(3) 0.073(2) Uani 1 d . .
H7A H -0.0596(7) 1.0678(6) 0.1536(3) 0.088 Uiso 1 calc R .
H7B H -0.0512(7) 1.0796(6) 0.0991(3) 0.088 Uiso 1 calc R .
C8 C -0.1200(7) 0.8856(8) 0.1152(3) 0.092(3) Uani 1 d . .
H8A H -0.1640(7) 0.9033(8) 0.1417(3) 0.111 Uiso 1 calc R .
H8B H -0.1525(7) 0.9156(8) 0.0875(3) 0.111 Uiso 1 calc R .
C9 C -0.1149(8) 0.7681(8) 0.1102(3) 0.094(3) Uani 1 d . .
H9A H -0.1861(8) 0.7400(8) 0.1115(3) 0.113 Uiso 1 calc R .
H9B H -0.0760(8) 0.7393(8) 0.1364(3) 0.113 Uiso 1 calc R .
C10 C -0.0634(8) 0.7310(8) 0.0655(3) 0.086(3) Uani 1 d . .
H10A H -0.0969(8) 0.7658(8) 0.0393(3) 0.103 Uiso 1 calc R .
H10B H -0.0747(8) 0.6556(8) 0.0622(3) 0.103 Uiso 1 calc R .
C11 C 0.1056(8) 0.7215(7) 0.0212(3) 0.082(3) Uani 1 d . .
H11A H 0.0707(8) 0.7546(7) -0.0052(3) 0.098 Uiso 1 calc R .
H11B H 0.1004(8) 0.6455(7) 0.0174(3) 0.098 Uiso 1 calc R .
C12 C 0.2206(8) 0.7540(6) 0.0223(3) 0.075(2) Uani 1 d . .
H12A H 0.2595(8) 0.7104(6) 0.0442(3) 0.091 Uiso 1 calc R .
H12B H 0.2520(8) 0.7458(6) -0.0084(3) 0.091 Uiso 1 calc R .
C13 C 0.2706(6) 1.1003(5) -0.0051(2) 0.056(2) Uani 1 d . .
H13A H 0.3071(6) 1.0703(5) -0.0318(2) 0.067 Uiso 1 calc R .
H13B H 0.1954(6) 1.0902(5) -0.0097(2) 0.067 Uiso 1 calc R .
C14 C 0.2939(5) 1.2160(5) -0.0024(2) 0.057(2) Uani 1 d . .
C15 C 0.3985(6) 1.2480(7) -0.0051(2) 0.070(2) Uani 1 d . .
H15 H 0.4504(6) 1.1966(7) -0.0087(2) 0.084 Uiso 1 calc R .
C16 C 0.4283(7) 1.3489(8) -0.0027(3) 0.087(3) Uani 1 d . .
H16 H 0.4993(7) 1.3673(8) -0.0044(3) 0.104 Uiso 1 calc R .
P1 P 0.6408(2) 0.6408(2) 0.0000 0.0745(8) Uani 1 d S .
F1 F 0.5313(6) 0.6283(7) 0.0198(3) 0.185(3) Uani 1 d . .
F2 F 0.6897(8) 0.5926(8) 0.0436(3) 0.204(4) Uani 1 d . .
F3 F 0.6490(8) 0.7510(7) 0.0181(4) 0.225(5) Uani 1 d . .
P2 P -0.4047(2) 1.0317(2) 0.11305(7) 0.0736(6) Uani 1 d . .
F4 F -0.5199(5) 0.9841(6) 0.1155(2) 0.123(2) Uani 1 d . .
F5 F -0.2924(5) 1.0820(5) 0.1109(3) 0.132(2) Uani 1 d . .
F6 F -0.3699(7) 0.9726(8) 0.1572(3) 0.207(5) Uani 1 d . .
F7 F -0.4377(5) 1.0910(7) 0.0680(2) 0.138(3) Uani 1 d . .
F8 F -0.3678(6) 0.9402(8) 0.0844(4) 0.233(6) Uani 1 d . .
F9 F -0.4441(7) 1.1299(7) 0.1407(3) 0.167(3) Uani 1 d . .
HN3 H 0.0083(54) 0.9075(55) 0.1428(22) 0.048(20) Uiso 1 d . .
HN4 H 0.0819(50) 0.7216(49) 0.0909(20) 0.045(16) Uiso 1 d . .

loop_
_atom_type_symbol
_atom_type_description
_atom_type_scat_dispersion_real
_atom_type_scat_dispersion_imag
_atom_type_scat_source
C C 0.0033 0.0016 'International Tables Vol C Tables 4.2.6.8 and 6.1.1.4'
H H 0.0000 0.0000 'International Tables Vol C Tables 4.2.6.8 and 6.1.1.4'
N N 0.0061 0.0033 'International Tables Vol C Tables 4.2.6.8 and 6.1.1.4'
F F 0.0171 0.0103 'International Tables Vol C Tables 4.2.6.8 and 6.1.1.4'
P P 0.1023 0.0942 'International Tables Vol C Tables 4.2.6.8 and 6.1.1.4'
Cu Cu 0.3201 1.2651 'International Tables Vol C Tables 4.2.6.8 and 6.1.1.4'
Br Br -0.2901 2.4595 'International Tables Vol C Tables 4.2.6.8 and 6.1.1.4'

loop_
_geom_angle_atom_site_label_1
_geom_angle_atom_site_label_2
_geom_angle_atom_site_label_3
_geom_angle
_geom_angle_site_symmetry_1
_geom_angle_site_symmetry_3
_geom_angle_publ_flag
N1 Cu1 N2 93.2(3) . . ?
N1 Cu1 N3 165.3(3) . . ?
N2 Cu1 N3 84.5(3) . . ?
N1 Cu1 N4 84.9(3) . . ?
N2 Cu1 N4 165.4(2) . . ?
N3 Cu1 N4 93.7(3) . . ?
N1 Cu1 Br1 97.99(15) . . ?
N2 Cu1 Br1 97.8(2) . . ?
N3 Cu1 Br1 96.7(2) . . ?
N4 Cu1 Br1 96.8(2) . . ?
Cu1 Br1 Cu1 165.64(6) . 7_465 ?
C1 N1 C12 121.1(7) . . ?
C1 N1 Cu1 127.4(5) . . ?
C12 N1 Cu1 111.3(6) . . ?
C4 N2 C6 121.2(6) . . ?
C4 N2 Cu1 126.4(5) . . ?
C6 N2 Cu1 111.6(5) . . ?
C7 N3 C8 112.3(7) . . ?
C7 N3 Cu1 105.2(5) . . ?
C8 N3 Cu1 117.6(6) . . ?
C11 N4 C10 114.3(7) . . ?
C11 N4 Cu1 104.1(5) . . ?
C10 N4 Cu1 115.4(5) . . ?
N1 C1 C2 124.8(7) . . ?
N1 C1 C3 122.2(7) . . ?
C2 C1 C3 112.7(7) . . ?
C4 C3 C1 118.2(6) . . ?
C4 C3 C13 110.8(5) . . ?
C1 C3 C13 106.9(5) . . ?
N2 C4 C5 123.3(6) . . ?
N2 C4 C3 122.8(6) . . ?
C5 C4 C3 113.8(7) . . ?
N2 C6 C7 107.2(6) . . ?
N3 C7 C6 107.9(7) . . ?
C9 C8 N3 112.0(8) . . ?
C8 C9 C10 114.2(7) . . ?
C9 C10 N4 112.8(7) . . ?
N4 C11 C12 109.9(6) . . ?
N1 C12 C11 107.2(7) . . ?
C14 C13 C3 111.9(5) . . ?
C15 C14 C14 118.2(4) . 7_465 ?
C15 C14 C13 118.1(6) . . ?
C14 C14 C13 123.7(4) 7_465 . ?
C16 C15 C14 123.1(8) . . ?
C15 C16 C16 118.7(5) . 7_465 ?
F3 P1 F3 89.5(9) . 7 ?
F3 P1 F1 177.2(6) . 7 ?
F3 P1 F1 91.8(6) 7 7 ?
F3 P1 F1 91.8(6) . . ?
F3 P1 F1 177.2(6) 7 . ?
F1 P1 F1 87.1(8) 7 . ?
F3 P1 F2 93.5(6) . . ?
F3 P1 F2 86.2(6) 7 . ?
F1 P1 F2 89.1(6) 7 . ?
F1 P1 F2 91.3(6) . . ?
F3 P1 F2 86.2(6) . 7 ?
F3 P1 F2 93.5(6) 7 7 ?
F1 P1 F2 91.3(6) 7 7 ?
F1 P1 F2 89.1(6) . 7 ?
F2 P1 F2 179.5(7) . 7 ?
F8 P2 F6 89.1(7) . . ?
F8 P2 F7 90.2(6) . . ?
F6 P2 F7 178.9(5) . . ?
F8 P2 F9 177.3(7) . . ?
F6 P2 F9 93.5(6) . . ?
F7 P2 F9 87.2(5) . . ?
F8 P2 F5 90.6(5) . . ?
F6 P2 F5 88.2(4) . . ?
F7 P2 F5 90.9(4) . . ?
F9 P2 F5 89.2(4) . . ?
F8 P2 F4 91.0(5) . . ?
F6 P2 F4 92.5(4) . . ?
F7 P2 F4 88.4(3) . . ?
F9 P2 F4 89.2(4) . . ?
F5 P2 F4 178.3(4) . . ?

loop_
_geom_bond_atom_site_label_1
_geom_bond_atom_site_label_2
_geom_bond_distance
_geom_bond_site_symmetry_2
_geom_bond_publ_flag
Cu1 N1 1.986(6) . ?
Cu1 N2 1.982(6) . ?
Cu1 N3 2.007(6) . ?
Cu1 N4 2.018(6) . ?
Cu1 Br1 2.6909(7) . ?
Br1 Cu1 2.6909(7) 7_465 ?
N1 C1 1.247(9) . ?
N1 C12 1.481(9) . ?
N2 C4 1.257(9) . ?
N2 C6 1.474(8) . ?
N3 C7 1.470(10) . ?
N3 C8 1.485(11) . ?
N4 C11 1.453(10) . ?
N4 C10 1.511(11) . ?
C1 C2 1.515(10) . ?
C1 C3 1.534(10) . ?
C3 C4 1.504(9) . ?
C3 C13 1.576(8) . ?
C4 C5 1.501(9) . ?
C6 C7 1.513(11) . ?
C8 C9 1.496(13) . ?
C9 C10 1.510(12) . ?
C11 C12 1.514(12) . ?
C13 C14 1.496(9) . ?
C14 C15 1.387(10) . ?
C14 C14 1.401(14) 7_465 ?
C15 C16 1.334(11) . ?
C16 C16 1.43(2) 7_465 ?
P1 F3 1.493(8) . ?
P1 F3 1.493(8) 7 ?
P1 F1 1.506(7) 7 ?
P1 F1 1.506(7) . ?
P1 F2 1.522(7) . ?
P1 F2 1.522(7) 7 ?
P2 F8 1.494(7) . ?
P2 F6 1.535(6) . ?
P2 F7 1.551(6) . ?
P2 F9 1.555(8) . ?
P2 F5 1.559(6) . ?
P2 F4 1.578(6) . ?
